data_7021705
loop_
_publ_author_name
'Beckmann, Jens'
'Bolsinger, Jens'
'Duthie, Andrew'
'Finke, Pamela'

_publ_section_title
;
 Diarylhalotelluronium(iv) cations [(8-Me2NC10H6)2TeX](+) (X = Cl, Br, I)
 stabilized by intramolecularly coordinating N-donor substituents.
;
_journal_issue 34
_journal_name_full 'Dalton transactions (Cambridge, England : 2003)'
_journal_page_first 12193
_journal_page_last 12202
_journal_paper_doi 10.1039/c3dt51011e
_journal_volume 42
_journal_year 2013
_chemical_formula_sum 'C26 H28 Cl2 N2 O1.5 Te'
_chemical_formula_weight 591.01
_chemical_name_systematic
;
?
;
_space_group_IT_number 15
_symmetry_cell_setting monoclinic
_symmetry_space_group_name_Hall '-C 2yc'
_symmetry_space_group_name_H-M 'C 1 2/c 1'
_atom_sites_solution_hydrogens geom
_atom_sites_solution_primary direct
_atom_sites_solution_secondary difmap
_audit_creation_method SHELXL-97
_cell_angle_alpha 90.00
_cell_angle_beta 109.754(5)
_cell_angle_gamma 90.00
_cell_formula_units_Z 8
_cell_length_a 33.779(2)
_cell_length_b 8.8592(8)
_cell_length_c 17.7936(12)
_cell_measurement_temperature 150
_cell_volume 5011.5(7)
_computing_cell_refinement 'X-Area (Stoe, 2004)'
_computing_data_collection 'X-Area (Stoe, 2004)'
_computing_data_reduction 'X-Area (Stoe, 2004)'
_computing_molecular_graphics 'DIAMOND (Brandenburg, 2006)'
_computing_publication_material 'SHELXL97 (Sheldrick, 1997)'
_computing_structure_refinement 'SHELXL97 (Sheldrick, 1997)'
_computing_structure_solution 'SHELXS97 (Sheldrick, 1997)'
_diffrn_ambient_temperature 150
_diffrn_measured_fraction_theta_full 0.974
_diffrn_measured_fraction_theta_max 0.974
_diffrn_measurement_device_type 'CCD area detector'
_diffrn_measurement_method 'phi and omega scans'
_diffrn_radiation_monochromator graphite
_diffrn_radiation_source 'fine-focus sealed tube'
_diffrn_radiation_type MoK\a
_diffrn_radiation_wavelength 0.71073
_diffrn_reflns_av_R_equivalents 0.0672
_diffrn_reflns_av_sigmaI/netI 0.0536
_diffrn_reflns_limit_h_max 46
_diffrn_reflns_limit_h_min -45
_diffrn_reflns_limit_k_max 12
_diffrn_reflns_limit_k_min -11
_diffrn_reflns_limit_l_max 24
_diffrn_reflns_limit_l_min -11
_diffrn_reflns_number 10889
_diffrn_reflns_theta_full 29.32
_diffrn_reflns_theta_max 29.32
_diffrn_reflns_theta_min 2.39
_exptl_absorpt_coefficient_mu 1.424
_exptl_absorpt_correction_T_max 0.7500
_exptl_absorpt_correction_T_min 0.3160
_exptl_absorpt_correction_type multi-scan
_exptl_absorpt_process_details 'X-Area (Stoe, 2004)'
_exptl_crystal_colour 'yellow green'
_exptl_crystal_density_diffrn 1.567
_exptl_crystal_density_method 'not measured'
_exptl_crystal_description plate
_exptl_crystal_F_000 2368
_exptl_crystal_size_max 0.41
_exptl_crystal_size_mid 0.35
_exptl_crystal_size_min 0.15
_refine_diff_density_max 0.665
_refine_diff_density_min -1.030
_refine_diff_density_rms 0.098
_refine_ls_extinction_method none
_refine_ls_goodness_of_fit_ref 0.980
_refine_ls_hydrogen_treatment constr
_refine_ls_matrix_type full
_refine_ls_number_parameters 294
_refine_ls_number_reflns 5704
_refine_ls_number_restraints 0
_refine_ls_restrained_S_all 0.980
_refine_ls_R_factor_all 0.0539
_refine_ls_R_factor_gt 0.0361
_refine_ls_shift/su_max 0.001
_refine_ls_shift/su_mean 0.000
_refine_ls_structure_factor_coef Fsqd
_refine_ls_weighting_details 'calc w=1/[\s^2^(Fo^2^)+(0.0548P)^2^+0.0000P] where P=(Fo^2^+2Fc^2^)/3'
_refine_ls_weighting_scheme calc
_refine_ls_wR_factor_gt 0.0850
_refine_ls_wR_factor_ref 0.0909
_reflns_number_gt 4375
_reflns_number_total 5704
_reflns_threshold_expression >2sigma(I)
_cod_data_source_file c3dt51011e.txt
_cod_data_source_block 1
_cod_depositor_comments
;
The following automatic conversions were performed:

'_symmetry_cell_setting' value 'Monoclinic' changed to 'monoclinic'
according to /home/saulius/struct/CIF-dictionaries/cif_core.dic
dictionary named 'cif_core.dic' version 2.4.2 from 2011-04-26.

Automatic conversion script
Id: cif_fix_values 1891 2012-01-12 08:04:46Z andrius 

2018-10-19
Z value and formula fixed to values more according to usual
chemical conventions.                 miguel
;
_cod_original_formula_sum 'C52 H56 Cl4 N4 O3 Te2'
_cod_original_formula_weight 1182.01
_cod_original_formula_units_Z 4
_cod_original_cell_volume 5011.5(6)
_cod_original_sg_symbol_H-M 'C 2 / c'
_cod_database_code 7021705

loop_
_symmetry_equiv_pos_as_xyz
'x, y, z'
'-x, y, -z+1/2'
'x+1/2, y+1/2, z'
'-x+1/2, y+1/2, -z+1/2'
'-x, -y, -z'
'x, -y, z-1/2'
'-x+1/2, -y+1/2, -z'
'x+1/2, -y+1/2, z-1/2'

loop_
_atom_site_label
_atom_site_type_symbol
_atom_site_fract_x
_atom_site_fract_y
_atom_site_fract_z
_atom_site_U_iso_or_equiv
_atom_site_adp_type
_atom_site_occupancy
_atom_site_symmetry_multiplicity
_atom_site_calc_flag
_atom_site_refinement_flags
C2 C 0.23174(10) 0.5902(4) 0.2109(2) 0.0490(8) Uani 1 1 d .
H2A H 0.2305 0.5078 0.1751 0.074 Uiso 1 1 calc R
H2B H 0.2526 0.5693 0.2618 0.074 Uiso 1 1 calc R
H2C H 0.2390 0.6813 0.1893 0.074 Uiso 1 1 calc R
O1 O 0.20584(12) 0.6314(4) -0.0351(3) 0.0979(16) Uani 1 1 d .
O2 O 0.0000 0.8667(5) 0.2500 0.122(3) Uani 1 2 d S
C5 C 0.03442(18) 0.9586(5) 0.2522(5) 0.093(2) Uani 1 1 d .
H5A H 0.0423 0.9402 0.2053 0.112 Uiso 1 1 calc R
H5B H 0.0584 0.9357 0.2993 0.112 Uiso 1 1 calc R
C6 C 0.02224(16) 1.1127(6) 0.2539(5) 0.097(2) Uani 1 1 d .
H6A H 0.0264 1.1684 0.2102 0.116 Uiso 1 1 calc R
H6B H 0.0389 1.1597 0.3038 0.116 Uiso 1 1 calc R
Te1 Te 0.143148(5) 0.68049(2) 0.087837(13) 0.03719(7) Uani 1 1 d .
Cl2 Cl 0.21275(3) 0.91514(9) 0.08082(6) 0.0504(2) Uani 1 1 d .
Cl1 Cl 0.09581(3) 0.79831(11) -0.03344(7) 0.0602(2) Uani 1 1 d .
N1 N 0.18974(7) 0.6089(3) 0.22084(17) 0.0360(5) Uani 1 1 d .
C10 C 0.13924(8) 0.8684(3) 0.1607(2) 0.0377(6) Uani 1 1 d .
C19 C 0.16426(8) 0.8593(3) 0.2412(2) 0.0349(6) Uani 1 1 d .
C14 C 0.16340(9) 0.9813(3) 0.2936(2) 0.0402(7) Uani 1 1 d .
C29 C 0.07077(9) 0.4418(3) 0.0590(2) 0.0430(7) Uani 1 1 d .
C21 C 0.07622(11) 0.6242(4) 0.1634(3) 0.0527(9) Uani 1 1 d .
H21 H 0.0903 0.7041 0.1951 0.063 Uiso 1 1 calc R
N2 N 0.12234(9) 0.4245(3) -0.0098(2) 0.0506(7) Uani 1 1 d .
C11 C 0.11463(10) 0.9922(4) 0.1306(3) 0.0482(8) Uani 1 1 d .
H11 H 0.0987 0.9976 0.0767 0.058 Uiso 1 1 calc R
C18 C 0.19026(8) 0.7339(3) 0.2754(2) 0.0359(6) Uani 1 1 d .
C16 C 0.21332(11) 0.8520(4) 0.4042(3) 0.0492(8) Uani 1 1 d .
H16 H 0.2298 0.8491 0.4579 0.059 Uiso 1 1 calc R
C3 C 0.15841(12) 0.3231(4) 0.0295(3) 0.0610(10) Uani 1 1 d .
H3A H 0.1833 0.3618 0.0216 0.092 Uiso 1 1 calc R
H3B H 0.1525 0.2239 0.0067 0.092 Uiso 1 1 calc R
H3C H 0.1628 0.3180 0.0857 0.092 Uiso 1 1 calc R
C24 C 0.03368(9) 0.3824(4) 0.0711(3) 0.0504(9) Uani 1 1 d .
C1 C 0.17802(11) 0.4644(3) 0.2508(3) 0.0472(8) Uani 1 1 d .
H1A H 0.1780 0.3844 0.2143 0.071 Uiso 1 1 calc R
H1B H 0.1505 0.4738 0.2548 0.071 Uiso 1 1 calc R
H1C H 0.1981 0.4419 0.3024 0.071 Uiso 1 1 calc R
C13 C 0.13685(11) 1.1065(3) 0.2605(3) 0.0510(9) Uani 1 1 d .
H13 H 0.1355 1.1864 0.2934 0.061 Uiso 1 1 calc R
C15 C 0.18795(11) 0.9741(4) 0.3743(3) 0.0485(8) Uani 1 1 d .
H15 H 0.1871 1.0530 0.4082 0.058 Uiso 1 1 calc R
C20 C 0.09100(9) 0.5673(3) 0.1063(2) 0.0425(7) Uani 1 1 d .
C17 C 0.21442(10) 0.7308(3) 0.3536(2) 0.0445(7) Uani 1 1 d .
H17 H 0.2318 0.6484 0.3740 0.053 Uiso 1 1 calc R
C23 C 0.01909(10) 0.4468(4) 0.1287(3) 0.0569(11) Uani 1 1 d .
H23 H -0.0052 0.4090 0.1356 0.068 Uiso 1 1 calc R
C28 C 0.08424(10) 0.3692(4) 0.0014(3) 0.0490(8) Uani 1 1 d .
C25 C 0.01223(10) 0.2580(4) 0.0239(3) 0.0624(12) Uani 1 1 d .
H25 H -0.0121 0.2207 0.0307 0.075 Uiso 1 1 calc R
C12 C 0.11385(11) 1.1114(4) 0.1827(3) 0.0551(10) Uani 1 1 d .
H12 H 0.0970 1.1951 0.1626 0.066 Uiso 1 1 calc R
C26 C 0.02645(14) 0.1943(5) -0.0299(4) 0.0714(13) Uani 1 1 d .
H26 H 0.0121 0.1129 -0.0599 0.086 Uiso 1 1 calc R
C22 C 0.03991(11) 0.5640(4) 0.1749(3) 0.0604(11) Uani 1 1 d .
H22 H 0.0303 0.6042 0.2139 0.072 Uiso 1 1 calc R
C27 C 0.06269(13) 0.2486(5) -0.0417(3) 0.0642(11) Uani 1 1 d .
H27 H 0.0723 0.2025 -0.0792 0.077 Uiso 1 1 calc R
C4 C 0.11797(16) 0.4474(6) -0.0934(3) 0.0742(13) Uani 1 1 d .
H4A H 0.1440 0.4840 -0.0969 0.111 Uiso 1 1 calc R
H4B H 0.0961 0.5199 -0.1168 0.111 Uiso 1 1 calc R
H4C H 0.1108 0.3534 -0.1216 0.111 Uiso 1 1 calc R

loop_
_atom_site_aniso_label
_atom_site_aniso_U_11
_atom_site_aniso_U_22
_atom_site_aniso_U_33
_atom_site_aniso_U_23
_atom_site_aniso_U_13
_atom_site_aniso_U_12
C2 0.0409(14) 0.0547(18) 0.055(3) 0.0041(15) 0.0204(15) 0.0138(13)
O1 0.082(2) 0.093(2) 0.140(5) -0.052(3) 0.064(3) -0.0379(18)
O2 0.138(5) 0.052(2) 0.230(10) 0.000 0.134(6) 0.000
C5 0.092(3) 0.070(3) 0.134(7) 0.021(3) 0.061(4) 0.011(2)
C6 0.083(3) 0.060(3) 0.150(8) 0.001(3) 0.043(4) -0.001(2)
Te1 0.03423(9) 0.04150(11) 0.03643(12) 0.00537(8) 0.01271(7) -0.00126(7)
Cl2 0.0513(4) 0.0505(4) 0.0540(6) -0.0037(3) 0.0237(4) -0.0123(3)
Cl1 0.0520(4) 0.0733(6) 0.0478(7) 0.0177(4) 0.0070(4) -0.0020(4)
N1 0.0381(11) 0.0319(11) 0.0402(17) 0.0031(10) 0.0161(11) 0.0058(9)
C10 0.0345(12) 0.0338(13) 0.046(2) 0.0090(12) 0.0156(13) 0.0030(10)
C19 0.0364(12) 0.0290(12) 0.043(2) 0.0069(11) 0.0181(13) 0.0014(9)
C14 0.0438(13) 0.0289(13) 0.053(2) 0.0038(12) 0.0235(14) -0.0001(10)
C29 0.0358(12) 0.0390(15) 0.049(2) 0.0134(13) 0.0072(12) 0.0041(11)
C21 0.0552(18) 0.0442(16) 0.068(3) 0.0056(17) 0.0322(19) -0.0020(14)
N2 0.0496(14) 0.0550(16) 0.047(2) -0.0034(13) 0.0157(13) -0.0085(12)
C11 0.0445(14) 0.0440(16) 0.053(3) 0.0172(15) 0.0121(15) 0.0092(12)
C18 0.0382(12) 0.0308(12) 0.042(2) 0.0063(11) 0.0171(13) 0.0035(10)
C16 0.0593(18) 0.0458(17) 0.038(2) 0.0006(13) 0.0099(15) 0.0013(13)
C3 0.0511(18) 0.068(2) 0.063(3) -0.013(2) 0.0182(18) 0.0018(16)
C24 0.0335(13) 0.0401(15) 0.069(3) 0.0242(16) 0.0053(14) 0.0029(11)
C1 0.0592(17) 0.0330(14) 0.050(3) 0.0067(13) 0.0189(16) 0.0014(12)
C13 0.0528(16) 0.0297(14) 0.075(3) 0.0062(15) 0.0272(18) 0.0061(12)
C15 0.0573(17) 0.0367(15) 0.054(3) -0.0034(14) 0.0224(17) -0.0011(13)
C20 0.0342(12) 0.0407(15) 0.055(2) 0.0082(13) 0.0181(13) -0.0002(11)
C17 0.0487(15) 0.0370(14) 0.045(2) 0.0033(13) 0.0119(14) 0.0073(12)
C23 0.0398(14) 0.0447(17) 0.092(4) 0.0278(19) 0.0297(18) 0.0046(12)
C28 0.0439(15) 0.0469(16) 0.049(3) 0.0060(15) 0.0058(14) -0.0052(12)
C25 0.0398(16) 0.052(2) 0.081(4) 0.018(2) 0.0021(17) -0.0097(14)
C12 0.0532(17) 0.0360(16) 0.077(3) 0.0184(17) 0.0231(19) 0.0145(13)
C26 0.062(2) 0.064(2) 0.074(4) 0.004(2) 0.004(2) -0.0189(18)
C22 0.0566(18) 0.0512(19) 0.089(4) 0.0149(19) 0.045(2) 0.0037(15)
C27 0.063(2) 0.062(2) 0.062(4) -0.006(2) 0.013(2) -0.0106(18)
C4 0.090(3) 0.087(3) 0.049(4) -0.011(2) 0.028(2) -0.027(2)

loop_
_atom_type_symbol
_atom_type_description
_atom_type_scat_dispersion_real
_atom_type_scat_dispersion_imag
_atom_type_scat_source
C C 0.0033 0.0016 'International Tables Vol C Tables 4.2.6.8 and 6.1.1.4'
H H 0.0000 0.0000 'International Tables Vol C Tables 4.2.6.8 and 6.1.1.4'
N N 0.0061 0.0033 'International Tables Vol C Tables 4.2.6.8 and 6.1.1.4'
Te Te -0.5308 1.6751 'International Tables Vol C Tables 4.2.6.8 and 6.1.1.4'
Cl Cl 0.1484 0.1585 'International Tables Vol C Tables 4.2.6.8 and 6.1.1.4'
O O 0.0106 0.0060 'International Tables Vol C Tables 4.2.6.8 and 6.1.1.4'

loop_
_geom_angle_atom_site_label_1
_geom_angle_atom_site_label_2
_geom_angle_atom_site_label_3
_geom_angle
_geom_angle_site_symmetry_1
_geom_angle_site_symmetry_3
C5 O2 C5 109.5(5) 2 .
O2 C5 C6 108.1(4) . .
C5 C6 C6 107.0(3) . 2
C10 Te1 C20 92.81(12) . .
C10 Te1 Cl1 92.68(9) . .
C20 Te1 Cl1 90.49(10) . .
C10 Te1 N1 76.50(10) . .
C20 Te1 N1 91.39(11) . .
Cl1 Te1 N1 169.10(6) . .
C18 N1 C1 110.9(3) . .
C18 N1 C2 111.2(2) . .
C1 N1 C2 108.9(2) . .
C18 N1 Te1 107.74(17) . .
C1 N1 Te1 114.0(2) . .
C2 N1 Te1 103.9(2) . .
C11 C10 C19 121.5(3) . .
C11 C10 Te1 122.7(3) . .
C19 C10 Te1 115.84(19) . .
C10 C19 C18 123.9(3) . .
C10 C19 C14 119.0(3) . .
C18 C19 C14 117.1(3) . .
C15 C14 C13 122.3(3) . .
C15 C14 C19 119.9(3) . .
C13 C14 C19 117.8(4) . .
C28 C29 C20 125.3(3) . .
C28 C29 C24 116.9(3) . .
C20 C29 C24 117.8(3) . .
C20 C21 C22 121.3(4) . .
C28 N2 C4 113.5(3) . .
C28 N2 C3 110.8(3) . .
C4 N2 C3 110.5(3) . .
C10 C11 C12 119.1(4) . .
C17 C18 C19 121.9(3) . .
C17 C18 N1 122.1(3) . .
C19 C18 N1 116.0(3) . .
C15 C16 C17 120.1(4) . .
C23 C24 C25 120.8(3) . .
C23 C24 C29 119.9(3) . .
C25 C24 C29 119.3(4) . .
C12 C13 C14 121.2(3) . .
C16 C15 C14 120.8(3) . .
C21 C20 C29 120.2(3) . .
C21 C20 Te1 117.7(2) . .
C29 C20 Te1 122.0(2) . .
C18 C17 C16 120.2(3) . .
C22 C23 C24 121.0(3) . .
C27 C28 C29 121.4(3) . .
C27 C28 N2 120.9(4) . .
C29 C28 N2 117.7(3) . .
C26 C25 C24 121.0(3) . .
C13 C12 C11 121.4(3) . .
C25 C26 C27 120.6(4) . .
C23 C22 C21 119.7(4) . .
C28 C27 C26 120.8(5) . .

loop_
_geom_bond_atom_site_label_1
_geom_bond_atom_site_label_2
_geom_bond_distance
_geom_bond_site_symmetry_2
C2 N1 1.497(3) .
O2 C5 1.409(5) 2
O2 C5 1.409(5) .
C5 C6 1.430(7) .
C6 C6 1.462(9) 2
Te1 C10 2.141(3) .
Te1 C20 2.146(3) .
Te1 Cl1 2.4435(10) .
Te1 N1 2.442(3) .
N1 C18 1.469(4) .
N1 C1 1.491(4) .
C10 C11 1.371(4) .
C10 C19 1.398(5) .
C19 C18 1.419(4) .
C19 C14 1.435(4) .
C14 C15 1.396(6) .
C14 C13 1.423(4) .
C29 C28 1.410(6) .
C29 C20 1.422(5) .
C29 C24 1.440(4) .
C21 C20 1.371(5) .
C21 C22 1.415(4) .
N2 C28 1.453(4) .
N2 C4 1.458(6) .
N2 C3 1.485(5) .
C11 C12 1.410(6) .
C18 C17 1.355(5) .
C16 C15 1.371(5) .
C16 C17 1.410(5) .
C24 C23 1.401(6) .
C24 C25 1.426(6) .
C13 C12 1.340(6) .
C23 C22 1.363(6) .
C28 C27 1.372(6) .
C25 C26 1.333(8) .
C26 C27 1.395(6) .
